data_4308688
loop_
_publ_author_name
'Timothy J. Boyle'
'Scott D. Bunge'
'Paul G. Clem'
'Jacob Richardson'
'Jeffrey T. Dawley'
'Leigh Anna M. Ottley'
'Mark A. Rodriguez'
'Bruce A. Tuttle'
'Gabriel R. Avilucea'
'Ralph G. Tissot'

_publ_section_title
;
Synthesis and Characterization of a Family of Structurally Characterized
Dysprosium Alkoxides for Improved Fatigue-Resistance Characteristics of
PDyZT Thin Films
;
_journal_name_full 'Inorganic Chemistry'
_journal_page_first 1588
_journal_page_last 1600
_journal_paper_doi 10.1021/ic048550b
_journal_volume 44
_journal_year 2005
_chemical_formula_sum 'C67 H140 Dy4 O12'
_chemical_formula_weight 1787.79
_chemical_name_common '(1) [Dy4(ONep)12]*(tol)'
_chemical_name_systematic
; 
 ? 
;
_space_group_IT_number 114
_symmetry_cell_setting tetragonal
_symmetry_space_group_name_Hall 'P -4 2n'
_symmetry_space_group_name_H-M 'P -4 21 c'
_atom_sites_solution_hydrogens geom
_atom_sites_solution_primary direct
_atom_sites_solution_secondary difmap
_audit_creation_method SHELXL-97
_cell_angle_alpha 90.00
_cell_angle_beta 90.00
_cell_angle_gamma 90.00
_cell_formula_units_Z 2
_cell_length_a 20.324(5)
_cell_length_b 20.324(5)
_cell_length_c 11.976(4)
_cell_measurement_temperature 293(2)
_cell_volume 4947(2)
_computing_cell_refinement 'Bruker SMART'
_computing_data_collection 'Bruker SMART'
_computing_data_reduction 'Bruker SHELXTL'
_computing_molecular_graphics 'Bruker SHELXTL'
_computing_publication_material 'Bruker SHELXTL'
_computing_structure_refinement 'SHELXL-97 (Sheldrick, 1997)'
_computing_structure_solution 'SHELXS-97 (Sheldrick, 1990)'
_diffrn_ambient_temperature 293(2)
_diffrn_measured_fraction_theta_full 0.999
_diffrn_measured_fraction_theta_max 0.999
_diffrn_measurement_device_type 'CCD area detector'
_diffrn_measurement_method 'phi and omega scans'
_diffrn_radiation_monochromator graphite
_diffrn_radiation_source 'fine-focus sealed tube'
_diffrn_radiation_type MoK\a
_diffrn_radiation_wavelength 0.71073
_diffrn_reflns_av_R_equivalents 0.0410
_diffrn_reflns_av_sigmaI/netI 0.0239
_diffrn_reflns_limit_h_max 22
_diffrn_reflns_limit_h_min -22
_diffrn_reflns_limit_k_max 22
_diffrn_reflns_limit_k_min -22
_diffrn_reflns_limit_l_max 13
_diffrn_reflns_limit_l_min -13
_diffrn_reflns_number 30539
_diffrn_reflns_theta_full 23.29
_diffrn_reflns_theta_max 23.29
_diffrn_reflns_theta_min 1.97
_exptl_absorpt_coefficient_mu 3.026
_exptl_absorpt_correction_type none
_exptl_crystal_colour colorless
_exptl_crystal_density_diffrn 1.200
_exptl_crystal_density_method 'not measured'
_exptl_crystal_description plate
_exptl_crystal_F_000 1804
_exptl_crystal_size_max .040
_exptl_crystal_size_mid .106
_exptl_crystal_size_min .167
_refine_diff_density_max 1.045
_refine_diff_density_min -0.317
_refine_diff_density_rms 0.086
_refine_ls_abs_structure_details 'Flack H D (1983), Acta Cryst. A39, 876-881'
_refine_ls_abs_structure_Flack 0.03(2)
_refine_ls_extinction_method none
_refine_ls_goodness_of_fit_ref 1.117
_refine_ls_hydrogen_treatment mixed
_refine_ls_matrix_type full
_refine_ls_number_parameters 181
_refine_ls_number_reflns 3567
_refine_ls_number_restraints 0
_refine_ls_restrained_S_all 1.117
_refine_ls_R_factor_all 0.0316
_refine_ls_R_factor_gt 0.0264
_refine_ls_shift/su_max 0.002
_refine_ls_shift/su_mean 0.000
_refine_ls_structure_factor_coef Fsqd
_refine_ls_weighting_details 'calc w=1/[\s^2^(Fo^2^)+(0.0417P)^2^+2.9024P] where P=(Fo^2^+2Fc^2^)/3'
_refine_ls_weighting_scheme calc
_refine_ls_wR_factor_gt 0.0719
_refine_ls_wR_factor_ref 0.0735
_reflns_number_gt 3189
_reflns_number_total 3567
_reflns_threshold_expression >2sigma(I)
_cod_data_source_file ic048550bsi20041015_025718_01.cif
_cod_data_source_block tjb144ss
_cod_depositor_comments
;
The following automatic conversions were performed:
'_symmetry_cell_setting' value 'Tetragonal' changed to 'tetragonal'
according to '/home/saulius/struct/CIF-dictionaries/cif_core.dic'
dictionary named 'cif_core.dic' version 2.4.1 from 2010-06-29.

Automatic conversion script
Id: cif_fix_enum 1527 2010-12-29 10:47:43Z saulius 
;
_cod_database_code 4308688

loop_
_symmetry_equiv_pos_as_xyz
'x, y, z'
'-x, -y, z'
'y, -x, -z'
'-y, x, -z'
'-x+1/2, y+1/2, -z+1/2'
'x+1/2, -y+1/2, -z+1/2'
'-y+1/2, -x+1/2, z+1/2'
'y+1/2, x+1/2, z+1/2'

loop_
_atom_site_label
_atom_site_type_symbol
_atom_site_fract_x
_atom_site_fract_y
_atom_site_fract_z
_atom_site_U_iso_or_equiv
_atom_site_adp_type
_atom_site_occupancy
_atom_site_symmetry_multiplicity
_atom_site_calc_flag
_atom_site_refinement_flags
_atom_site_disorder_assembly
_atom_site_disorder_group
Dy1 Dy 0.098584(11) 0.923836(11) 0.50226(3) 0.03477(11) Uani 1 1 d . . .
O1 O 0.1216(2) 1.0163(3) 0.3980(4) 0.0401(14) Uani 1 1 d . . .
O2 O 0.0930(2) 1.0127(2) 0.6137(3) 0.0365(12) Uani 1 1 d . . .
O3 O 0.18286(16) 0.86854(16) 0.5030(6) 0.0440(8) Uani 1 1 d . . .
C1 C 0.1607(3) 0.9979(3) 0.3046(5) 0.0418(16) Uani 1 1 d . . .
H1A H 0.1353 1.0050 0.2371 0.050 Uiso 1 1 calc R . .
H1B H 0.1703 0.9513 0.3096 0.050 Uiso 1 1 calc R . .
C2 C 0.2253(3) 1.0354(3) 0.2949(5) 0.0442(16) Uani 1 1 d . . .
C3 C 0.2638(4) 1.0303(4) 0.4024(6) 0.061(2) Uani 1 1 d . . .
H3A H 0.2393 1.0505 0.4618 0.091 Uiso 1 1 calc R . .
H3B H 0.3052 1.0524 0.3939 0.091 Uiso 1 1 calc R . .
H3C H 0.2712 0.9848 0.4197 0.091 Uiso 1 1 calc R . .
C4 C 0.2652(4) 1.0016(4) 0.2013(6) 0.066(2) Uani 1 1 d . . .
H4A H 0.2698 0.9556 0.2179 0.100 Uiso 1 1 calc R . .
H4B H 0.3080 1.0214 0.1964 0.100 Uiso 1 1 calc R . .
H4C H 0.2427 1.0068 0.1314 0.100 Uiso 1 1 calc R . .
C5 C 0.2105(4) 1.1056(4) 0.2649(6) 0.059(2) Uani 1 1 d . . .
H5A H 0.1850 1.1068 0.1975 0.089 Uiso 1 1 calc R . .
H5B H 0.2510 1.1290 0.2538 0.089 Uiso 1 1 calc R . .
H5C H 0.1861 1.1258 0.3243 0.089 Uiso 1 1 calc R . .
C6 C 0.2451(3) 0.8454(3) 0.5309(5) 0.051(2) Uani 1 1 d . . .
H6A H 0.2453 0.8348 0.6099 0.062 Uiso 1 1 calc R . .
H6B H 0.2765 0.8806 0.5194 0.062 Uiso 1 1 calc R . .
C7 C 0.2684(3) 0.7853(3) 0.4666(5) 0.051(2) Uani 1 1 d . . .
C8 C 0.2215(4) 0.7291(3) 0.4892(10) 0.082(3) Uani 1 1 d . . .
H8A H 0.1771 0.7438 0.4785 0.123 Uiso 1 1 calc R . .
H8B H 0.2270 0.7142 0.5648 0.123 Uiso 1 1 calc R . .
H8C H 0.2307 0.6935 0.4388 0.123 Uiso 1 1 calc R . .
C9 C 0.3367(3) 0.7649(4) 0.5115(8) 0.071(2) Uani 1 1 d . . .
H9A H 0.3330 0.7534 0.5890 0.106 Uiso 1 1 calc R . .
H9B H 0.3669 0.8008 0.5033 0.106 Uiso 1 1 calc R . .
H9C H 0.3525 0.7276 0.4701 0.106 Uiso 1 1 calc R . .
C10 C 0.2695(4) 0.8008(4) 0.3419(5) 0.072(2) Uani 1 1 d . . .
H10A H 0.2855 0.7632 0.3016 0.108 Uiso 1 1 calc R . .
H10B H 0.2980 0.8376 0.3285 0.108 Uiso 1 1 calc R . .
H10C H 0.2258 0.8112 0.3172 0.108 Uiso 1 1 calc R . .
C11 C 0.0880(3) 1.0039(3) 0.7315(5) 0.0425(16) Uani 1 1 d . . .
H11A H 0.0732 0.9594 0.7461 0.051 Uiso 1 1 calc R . .
H11B H 0.0547 1.0337 0.7599 0.051 Uiso 1 1 calc R . .
C12 C 0.1510(3) 1.0155(3) 0.7953(6) 0.0488(18) Uani 1 1 d . . .
C13 C 0.1698(4) 1.0874(4) 0.7844(8) 0.077(3) Uani 1 1 d . . .
H13A H 0.1656 1.1009 0.7079 0.115 Uiso 1 1 calc R . .
H13B H 0.2146 1.0933 0.8083 0.115 Uiso 1 1 calc R . .
H13C H 0.1413 1.1136 0.8303 0.115 Uiso 1 1 calc R . .
C14 C 0.1385(5) 1.0009(5) 0.9170(6) 0.081(3) Uani 1 1 d . . .
H14A H 0.1006 1.0252 0.9417 0.121 Uiso 1 1 calc R . .
H14B H 0.1761 1.0136 0.9602 0.121 Uiso 1 1 calc R . .
H14C H 0.1306 0.9547 0.9263 0.121 Uiso 1 1 calc R . .
C15 C 0.2045(3) 0.9694(4) 0.7501(6) 0.0551(19) Uani 1 1 d . . .
H15A H 0.1899 0.9246 0.7561 0.083 Uiso 1 1 calc R . .
H15B H 0.2441 0.9750 0.7927 0.083 Uiso 1 1 calc R . .
H15C H 0.2130 0.9796 0.6732 0.083 Uiso 1 1 calc R . .

loop_
_atom_site_aniso_label
_atom_site_aniso_U_11
_atom_site_aniso_U_22
_atom_site_aniso_U_33
_atom_site_aniso_U_23
_atom_site_aniso_U_13
_atom_site_aniso_U_12
Dy1 0.03437(15) 0.03513(16) 0.03479(15) -0.0013(3) 0.0001(3) 0.00250(9)
O1 0.044(3) 0.042(3) 0.035(2) -0.002(2) 0.007(2) -0.003(2)
O2 0.047(3) 0.033(3) 0.030(2) 0.0001(18) -0.003(2) -0.003(2)
O3 0.039(2) 0.048(2) 0.045(2) -0.003(4) -0.012(4) 0.0143(15)
C1 0.048(4) 0.045(4) 0.032(4) -0.003(3) 0.000(3) 0.004(3)
C2 0.041(4) 0.048(4) 0.043(4) 0.000(3) 0.009(3) -0.007(3)
C3 0.050(5) 0.066(5) 0.067(5) 0.006(4) 0.000(4) -0.014(4)
C4 0.054(5) 0.083(6) 0.062(5) -0.009(4) 0.018(4) -0.005(4)
C5 0.059(5) 0.052(5) 0.065(5) 0.013(4) 0.013(4) 0.003(4)
C6 0.046(4) 0.058(4) 0.050(5) 0.001(3) -0.001(3) -0.001(3)
C7 0.051(4) 0.047(4) 0.055(5) 0.002(3) 0.016(3) 0.006(3)
C8 0.098(5) 0.058(4) 0.089(6) -0.018(7) 0.040(7) 0.009(4)
C9 0.064(4) 0.088(5) 0.060(5) -0.007(7) 0.015(6) 0.030(4)
C10 0.081(6) 0.088(6) 0.046(5) 0.004(4) 0.008(4) 0.030(5)
C11 0.040(4) 0.046(4) 0.041(4) -0.005(3) 0.000(3) 0.004(3)
C12 0.053(4) 0.047(4) 0.046(5) -0.003(3) -0.016(3) 0.007(3)
C13 0.079(7) 0.058(6) 0.093(6) -0.018(5) -0.038(5) 0.000(5)
C14 0.087(7) 0.115(8) 0.040(5) -0.004(4) -0.018(4) 0.027(6)
C15 0.051(5) 0.056(5) 0.058(5) -0.003(4) -0.009(4) 0.004(4)

loop_
_atom_type_symbol
_atom_type_description
_atom_type_scat_dispersion_real
_atom_type_scat_dispersion_imag
_atom_type_scat_source
C C 0.0033 0.0016 'International Tables Vol C Tables 4.2.6.8 and 6.1.1.4'
H H 0.0000 0.0000 'International Tables Vol C Tables 4.2.6.8 and 6.1.1.4'
O O 0.0106 0.0060 'International Tables Vol C Tables 4.2.6.8 and 6.1.1.4'
Dy Dy -0.1892 4.4098 'International Tables Vol C Tables 4.2.6.8 and 6.1.1.4'

loop_
_geom_angle_atom_site_label_1
_geom_angle_atom_site_label_2
_geom_angle_atom_site_label_3
_geom_angle
_geom_angle_site_symmetry_1
_geom_angle_site_symmetry_3
_geom_angle_publ_flag
O3 Dy1 O2 118.7(2) . . ?
O3 Dy1 O1 113.2(2) . 3_466 ?
O2 Dy1 O1 88.70(19) . 3_466 ?
O3 Dy1 O2 124.5(2) . 3_466 ?
O2 Dy1 O2 116.6(2) . 3_466 ?
O1 Dy1 O2 71.92(15) 3_466 3_466 ?
O3 Dy1 O1 106.26(19) . . ?
O2 Dy1 O1 71.14(14) . . ?
O1 Dy1 O1 140.5(2) 3_466 . ?
O2 Dy1 O1 86.98(19) 3_466 . ?
O3 Dy1 Dy1 139.41(10) . 3_466 ?
O2 Dy1 Dy1 93.51(12) . 3_466 ?
O1 Dy1 Dy1 38.69(12) 3_466 3_466 ?
O2 Dy1 Dy1 37.29(11) 3_466 3_466 ?
O1 Dy1 Dy1 107.28(13) . 3_466 ?
O3 Dy1 Dy1 130.58(10) . 4_666 ?
O2 Dy1 Dy1 37.44(11) . 4_666 ?
O1 Dy1 Dy1 108.66(12) 3_466 4_666 ?
O2 Dy1 Dy1 92.46(12) 3_466 4_666 ?
O1 Dy1 Dy1 37.71(12) . 4_666 ?
Dy1 Dy1 Dy1 89.987(1) 3_466 4_666 ?
C1 O1 Dy1 147.2(4) . 4_666 ?
C1 O1 Dy1 109.0(4) . . ?
Dy1 O1 Dy1 103.61(17) 4_666 . ?
C11 O2 Dy1 119.3(4) . . ?
C11 O2 Dy1 134.1(4) . 4_666 ?
Dy1 O2 Dy1 105.27(17) . 4_666 ?
C6 O3 Dy1 161.3(5) . . ?
O1 C1 C2 114.2(5) . . ?
C5 C2 C3 111.9(6) . . ?
C5 C2 C1 108.8(6) . . ?
C3 C2 C1 110.3(5) . . ?
C5 C2 C4 110.7(6) . . ?
C3 C2 C4 108.4(6) . . ?
C1 C2 C4 106.6(6) . . ?
O3 C6 C7 115.7(6) . . ?
C8 C7 C6 108.6(5) . . ?
C8 C7 C10 109.9(7) . . ?
C6 C7 C10 109.7(6) . . ?
C8 C7 C9 107.4(6) . . ?
C6 C7 C9 108.7(6) . . ?
C10 C7 C9 112.5(6) . . ?
O2 C11 C12 114.9(5) . . ?
C14 C12 C11 108.3(6) . . ?
C14 C12 C13 108.3(7) . . ?
C11 C12 C13 108.7(6) . . ?
C14 C12 C15 109.9(6) . . ?
C11 C12 C15 109.1(5) . . ?
C13 C12 C15 112.3(7) . . ?

loop_
_geom_bond_atom_site_label_1
_geom_bond_atom_site_label_2
_geom_bond_distance
_geom_bond_site_symmetry_2
_geom_bond_publ_flag
Dy1 O3 2.049(3) . ?
Dy1 O2 2.249(4) . ?
Dy1 O1 2.253(5) 3_466 ?
Dy1 O2 2.257(5) 3_466 ?
Dy1 O1 2.303(5) . ?
Dy1 Dy1 3.5812(8) 3_466 ?
Dy1 Dy1 3.5812(9) 4_666 ?
O1 C1 1.422(7) . ?
O1 Dy1 2.253(5) 4_666 ?
O2 C11 1.426(7) . ?
O2 Dy1 2.257(5) 4_666 ?
O3 C6 1.390(7) . ?
C1 C2 1.522(9) . ?
C2 C5 1.500(9) . ?
C2 C3 1.510(9) . ?
C2 C4 1.546(9) . ?
C6 C7 1.519(9) . ?
C7 C8 1.513(9) . ?
C7 C10 1.525(9) . ?
C7 C9 1.545(9) . ?
C11 C12 1.509(9) . ?
C12 C14 1.509(10) . ?
C12 C13 1.517(10) . ?
C12 C15 1.533(10) . ?
